data_7228137
loop_
_publ_author_name
'Mapp, Lucy K.'
'Coles, Simon'
'Aitipamula, Srinivasulu'

_publ_section_title
;
 Novel solid forms of lonidamine: crystal structures and physicochemical
 properties
;
_journal_name_full CrystEngComm
_journal_paper_doi 10.1039/C7CE00651A
_journal_year 2017
_chemical_formula_moiety 'C15 H9 Cl2 N2 O2, C4 H8 N5'
_chemical_formula_sum 'C19 H17 Cl2 N7 O2'
_chemical_formula_weight 446.29
_space_group_crystal_system monoclinic
_space_group_IT_number 14
_space_group_name_Hall '-P 2ybc'
_space_group_name_H-M_alt 'P 1 21/c 1'
_symmetry_space_group_name_Hall '-P 2ybc'
_symmetry_space_group_name_H-M 'P 1 21/c 1'
_atom_sites_solution_hydrogens mixed
_atom_sites_solution_primary direct
_audit_creation_date 2016-09-12
_audit_creation_method
;
Olex2 1.2-alpha
(compiled 2016.09.09 svn.r3337 for OlexSys, GUI svn.r5227)
;
_audit_update_record
;
2017-02-09 deposited with the CCDC.
2017-04-27 downloaded from the CCDC.
;
_cell_angle_alpha 90
_cell_angle_beta 97.1388(19)
_cell_angle_gamma 90
_cell_formula_units_Z 4
_cell_length_a 7.77896(16)
_cell_length_b 31.5718(7)
_cell_length_c 7.72521(16)
_cell_measurement_reflns_used 23530
_cell_measurement_temperature 100(2)
_cell_measurement_theta_max 32.5450
_cell_measurement_theta_min 3.2590
_cell_volume 1882.57(7)
_computing_cell_refinement 'CrysAlisPro 1.171.38.41 (Rigaku OD, 2015)'
_computing_data_collection 'CrysAlisPro 1.171.38.41 (Rigaku OD, 2015)'
_computing_data_reduction 'CrysAlisPro 1.171.38.41 (Rigaku OD, 2015)'
_computing_molecular_graphics 'Olex2 (Dolomanov et al., 2009)'
_computing_publication_material 'Olex2 (Dolomanov et al., 2009)'
_computing_structure_refinement 'ShelXL (Sheldrick, 2015)'
_computing_structure_solution 'ShelXT (Sheldrick, 2015)'
_diffrn_ambient_environment air
_diffrn_ambient_temperature 100(2)
_diffrn_detector 'CCD plate'
_diffrn_detector_area_resol_mean 5.2945
_diffrn_detector_type AtlasS2
_diffrn_measured_fraction_theta_full 0.999
_diffrn_measured_fraction_theta_max 0.999
_diffrn_measurement_details
;
List of Runs (angles in degrees, time in seconds):

  # Type    Start    End  Width  t~exp~   \w     \q     \k     \f   Frames
#--------------------------------------------------------------------------
  1  \w    -55.00  53.00   0.50   20.00    --   21.04 -62.00-125.00  216
  2  \w    -11.00  97.00   0.50   20.00    --   21.04  62.00  12.00  216
  3  \w    -54.00  54.00   0.50   20.00    --  -21.98  62.00  12.00  216
  4  \w    -98.00  10.00   0.50   20.00    --  -21.98 -62.00-125.00  216
  5  \w    -10.00  97.00   0.50   20.00    --   21.04  57.00 150.00  214
  6  \w   -104.00  13.00   0.50   20.00    --  -21.98 -77.00 120.00  234
  7  \w    -53.00  -5.00   0.50   20.00    --  -21.98  57.00 120.00   96
;
_diffrn_measurement_device 'four-circle diffractometer'
_diffrn_measurement_device_type 'SuperNova, Dual, Cu at zero, AtlasS2'
_diffrn_measurement_method '\w scans'
_diffrn_measurement_specimen_support 'MiTeGen MicroMesh'
_diffrn_orient_matrix_type 'CrysAlisPro convention (1999,Acta A55,543-557)'
_diffrn_orient_matrix_UB_11 -0.0429450000
_diffrn_orient_matrix_UB_12 0.0090280000
_diffrn_orient_matrix_UB_13 0.0667904000
_diffrn_orient_matrix_UB_21 -0.0718177000
_diffrn_orient_matrix_UB_22 -0.0135923000
_diffrn_orient_matrix_UB_23 -0.0232101000
_diffrn_orient_matrix_UB_31 0.0380331000
_diffrn_orient_matrix_UB_32 -0.0154646000
_diffrn_orient_matrix_UB_33 0.0595899000
_diffrn_radiation_monochromator mirror
_diffrn_radiation_probe x-ray
_diffrn_radiation_type MoK\a
_diffrn_radiation_wavelength 0.71073
_diffrn_reflns_av_R_equivalents 0.0278
_diffrn_reflns_av_unetI/netI 0.0142
_diffrn_reflns_Laue_measured_fraction_full 0.999
_diffrn_reflns_Laue_measured_fraction_max 0.999
_diffrn_reflns_limit_h_max 10
_diffrn_reflns_limit_h_min -10
_diffrn_reflns_limit_k_max 41
_diffrn_reflns_limit_k_min -40
_diffrn_reflns_limit_l_max 10
_diffrn_reflns_limit_l_min -10
_diffrn_reflns_number 29914
_diffrn_reflns_point_group_measured_fraction_full 0.999
_diffrn_reflns_point_group_measured_fraction_max 0.999
_diffrn_reflns_theta_full 25.242
_diffrn_reflns_theta_max 27.485
_diffrn_reflns_theta_min 2.938
_diffrn_source 'micro-focus sealed tube X-ray Source'
_diffrn_source_current 0.8
_diffrn_source_type 'SuperNova (Mo) X-ray Source'
_diffrn_source_voltage 50.0
_exptl_absorpt_coefficient_mu 0.380
_exptl_absorpt_correction_T_max 0.978
_exptl_absorpt_correction_T_min 0.928
_exptl_absorpt_correction_type gaussian
_exptl_absorpt_process_details
;
CrysAlisPro 1.171.38.41 (Rigaku Oxford Diffraction, 2015)
Numerical absorption correction based on gaussian integration over
            a multifaceted crystal model
Empirical absorption correction using spherical harmonics,
 implemented in SCALE3 ABSPACK scaling algorithm.
;
_exptl_crystal_colour colourless
_exptl_crystal_colour_primary colourless
_exptl_crystal_density_diffrn 1.575
_exptl_crystal_description block
_exptl_crystal_F_000 920
_exptl_crystal_size_max 0.587
_exptl_crystal_size_mid 0.298
_exptl_crystal_size_min 0.146
_refine_diff_density_max 0.533
_refine_diff_density_min -0.340
_refine_diff_density_rms 0.060
_refine_ls_extinction_method none
_refine_ls_goodness_of_fit_ref 1.185
_refine_ls_hydrogen_treatment mixed
_refine_ls_matrix_type full
_refine_ls_number_parameters 299
_refine_ls_number_reflns 4304
_refine_ls_number_restraints 0
_refine_ls_restrained_S_all 1.185
_refine_ls_R_factor_all 0.0424
_refine_ls_R_factor_gt 0.0419
_refine_ls_shift/su_max 0.002
_refine_ls_shift/su_mean 0.000
_refine_ls_structure_factor_coef Fsqd
_refine_ls_weighting_details 'w=1/[\s^2^(Fo^2^)+(0.0241P)^2^+2.4134P] where P=(Fo^2^+2Fc^2^)/3'
_refine_ls_weighting_scheme calc
_refine_ls_wR_factor_gt 0.0965
_refine_ls_wR_factor_ref 0.0967
_reflns_Friedel_coverage 0.000
_reflns_number_gt 4236
_reflns_number_total 4304
_reflns_threshold_expression 'I > 2\s(I)'
_cod_data_source_file c7ce00651a2.cif
_cod_data_source_block LON-246TAPYM
_cod_database_code 7228137
_chemical_oxdiff_formula 'C19 H17 N7 O2 Cl2'
_chemical_oxdiff_usercomment L3-04-B3
_shelx_space_group_comment
;
The symmetry employed for this shelxl refinement is uniquely defined
by the following loop, which should always be used as a source of
symmetry information in preference to the above space-group names.
They are only intended as comments.
;
_reflns_odcompleteness_completeness 99.90
_reflns_odcompleteness_iscentric 1
_reflns_odcompleteness_theta 26.32
_olex2_refinement_description
;
1. Fixed Uiso
 At 1.2 times of:
  All C(H) groups, All C(H,H) groups
2.a Secondary CH2 refined with riding coordinates:
 C9(H9A,H9B)
2.b Aromatic/amide H refined with riding coordinates:
 C4(H4), C5(H5), C6(H6), C7(H7), C12(H12), C14(H14), C15(H15), C21(H21)
;
_shelx_shelxl_version_number 2014/7
_olex2_exptl_crystal_mounting_method 'MiTeGen micromesh'
_olex2_submission_original_sample_id L3-04-B3
_olex2_submission_special_instructions 'No special instructions were received'
_oxdiff_exptl_absorpt_empirical_details
;
Empirical correction (ABSPACK) includes:
- Absorption correction using spherical harmonics
- Frame scaling
;
_oxdiff_exptl_absorpt_empirical_full_max 1.697
_oxdiff_exptl_absorpt_empirical_full_min 0.684

loop_
_space_group_symop_operation_xyz
'x, y, z'
'-x, y+1/2, -z+1/2'
'-x, -y, -z'
'x, -y-1/2, z-1/2'

loop_
_atom_site_label
_atom_site_type_symbol
_atom_site_fract_x
_atom_site_fract_y
_atom_site_fract_z
_atom_site_U_iso_or_equiv
_atom_site_adp_type
_atom_site_occupancy
_atom_site_site_symmetry_order
_atom_site_calc_flag
_atom_site_refinement_flags_posn
Cl1 Cl 0.78303(6) 0.72695(2) 0.72600(7) 0.02438(12) Uani 1 1 d .
Cl2 Cl 0.25368(6) 0.82447(2) 0.44697(7) 0.02553(12) Uani 1 1 d .
O2 O 0.36621(18) 0.55716(5) -0.04362(18) 0.0251(3) Uani 1 1 d .
O1 O 0.17204(17) 0.55652(5) 0.14628(18) 0.0227(3) Uani 1 1 d .
N1 N 0.54785(19) 0.62615(5) 0.45352(19) 0.0149(3) Uani 1 1 d .
N2 N 0.40913(19) 0.60309(5) 0.38090(19) 0.0153(3) Uani 1 1 d .
C1 C 0.3152(2) 0.56680(6) 0.1000(2) 0.0165(3) Uani 1 1 d .
C2 C 0.4392(2) 0.59315(5) 0.2200(2) 0.0144(3) Uani 1 1 d .
C3 C 0.5995(2) 0.61132(5) 0.1831(2) 0.0143(3) Uani 1 1 d .
C4 C 0.6931(2) 0.61270(6) 0.0394(2) 0.0169(3) Uani 1 1 d .
H4 H 0.6518 0.5986 -0.0662 0.020 Uiso 1 1 calc R
C5 C 0.8466(2) 0.63507(6) 0.0547(3) 0.0199(4) Uani 1 1 d .
H5 H 0.9111 0.6364 -0.0418 0.024 Uiso 1 1 calc R
C6 C 0.9096(2) 0.65605(6) 0.2114(3) 0.0200(4) Uani 1 1 d .
H6 H 1.0161 0.6711 0.2178 0.024 Uiso 1 1 calc R
C7 C 0.8212(2) 0.65537(6) 0.3550(2) 0.0180(4) Uani 1 1 d .
H7 H 0.8636 0.6695 0.4603 0.022 Uiso 1 1 calc R
C8 C 0.6644(2) 0.63261(5) 0.3372(2) 0.0145(3) Uani 1 1 d .
C9 C 0.5416(2) 0.64910(6) 0.6163(2) 0.0166(3) Uani 1 1 d .
H9A H 0.6593 0.6504 0.6817 0.020 Uiso 1 1 calc R
H9B H 0.4657 0.6338 0.6890 0.020 Uiso 1 1 calc R
C10 C 0.4732(2) 0.69381(6) 0.5821(2) 0.0162(3) Uani 1 1 d .
C11 C 0.5712(2) 0.73032(6) 0.6209(2) 0.0178(4) Uani 1 1 d .
C12 C 0.5061(2) 0.77072(6) 0.5805(2) 0.0189(4) Uani 1 1 d .
H12 H 0.5756 0.7952 0.6071 0.023 Uiso 1 1 calc R
C13 C 0.3375(3) 0.77427(6) 0.5007(2) 0.0195(4) Uani 1 1 d .
C14 C 0.2336(3) 0.73887(6) 0.4623(3) 0.0220(4) Uani 1 1 d .
H14 H 0.1174 0.7418 0.4091 0.026 Uiso 1 1 calc R
C15 C 0.3029(2) 0.69917(6) 0.5030(2) 0.0205(4) Uani 1 1 d .
H15 H 0.2326 0.6749 0.4763 0.025 Uiso 1 1 calc R
N21 N 0.7109(2) 0.52143(5) 0.4403(2) 0.0181(3) Uani 1 1 d .
N22 N 0.9792(2) 0.55330(5) 0.4077(2) 0.0154(3) Uani 1 1 d .
H22 H 1.058(3) 0.5576(8) 0.339(3) 0.025(6) Uiso 1 1 d .
N23 N 0.5985(2) 0.52702(6) 0.7000(2) 0.0231(4) Uani 1 1 d .
H23A H 0.505(4) 0.5125(8) 0.650(3) 0.033(7) Uiso 1 1 d .
H23B H 0.608(3) 0.5344(8) 0.810(4) 0.030(7) Uiso 1 1 d .
N24 N 0.8258(2) 0.51834(5) 0.1772(2) 0.0186(3) Uani 1 1 d .
H24A H 0.914(3) 0.5216(7) 0.118(3) 0.018(6) Uiso 1 1 d .
H24B H 0.757(4) 0.4992(9) 0.139(3) 0.033(7) Uiso 1 1 d .
N25 N 1.1583(2) 0.58434(5) 0.6336(2) 0.0219(3) Uani 1 1 d .
H25A H 1.236(4) 0.5855(9) 0.557(4) 0.036(7) Uiso 1 1 d .
H25B H 1.196(4) 0.5811(10) 0.745(4) 0.047(8) Uiso 1 1 d .
C21 C 0.8808(2) 0.55606(6) 0.6843(2) 0.0182(4) Uani 1 1 d .
H21 H 0.8946 0.5642 0.8036 0.022 Uiso 1 1 calc R
C22 C 0.7309(2) 0.53488(6) 0.6098(2) 0.0182(4) Uani 1 1 d .
C23 C 0.8356(2) 0.53068(5) 0.3444(2) 0.0160(3) Uani 1 1 d .
C24 C 1.0071(2) 0.56472(5) 0.5798(2) 0.0172(3) Uani 1 1 d .

loop_
_atom_site_aniso_label
_atom_site_aniso_U_11
_atom_site_aniso_U_22
_atom_site_aniso_U_33
_atom_site_aniso_U_23
_atom_site_aniso_U_13
_atom_site_aniso_U_12
Cl1 0.0183(2) 0.0225(2) 0.0300(3) -0.00611(18) -0.00601(18) -0.00332(17)
Cl2 0.0254(2) 0.0211(2) 0.0312(3) -0.00007(18) 0.00798(19) 0.00635(18)
O2 0.0241(7) 0.0365(8) 0.0154(7) -0.0089(6) 0.0052(5) -0.0118(6)
O1 0.0175(7) 0.0309(8) 0.0203(7) -0.0076(6) 0.0044(5) -0.0085(5)
N1 0.0142(7) 0.0152(7) 0.0149(7) -0.0024(5) -0.0002(5) -0.0027(5)
N2 0.0155(7) 0.0146(7) 0.0150(7) -0.0010(5) -0.0010(5) -0.0023(5)
C1 0.0169(8) 0.0173(8) 0.0148(8) -0.0007(6) -0.0003(6) -0.0030(6)
C2 0.0144(8) 0.0146(8) 0.0139(8) 0.0010(6) 0.0011(6) 0.0003(6)
C3 0.0153(8) 0.0114(8) 0.0160(8) 0.0007(6) 0.0008(6) 0.0004(6)
C4 0.0200(9) 0.0150(8) 0.0159(8) -0.0010(6) 0.0028(7) -0.0007(7)
C5 0.0185(9) 0.0220(9) 0.0200(9) 0.0004(7) 0.0058(7) -0.0013(7)
C6 0.0156(8) 0.0193(9) 0.0251(10) 0.0003(7) 0.0021(7) -0.0043(7)
C7 0.0157(8) 0.0175(8) 0.0199(9) -0.0023(7) -0.0008(7) -0.0017(7)
C8 0.0151(8) 0.0121(8) 0.0160(8) 0.0010(6) 0.0012(6) 0.0019(6)
C9 0.0182(8) 0.0176(8) 0.0134(8) -0.0023(6) -0.0002(6) -0.0027(7)
C10 0.0179(8) 0.0199(9) 0.0110(8) -0.0031(6) 0.0023(6) -0.0013(7)
C11 0.0164(8) 0.0228(9) 0.0140(8) -0.0041(7) 0.0014(6) -0.0020(7)
C12 0.0216(9) 0.0179(9) 0.0180(9) -0.0045(7) 0.0059(7) -0.0030(7)
C13 0.0217(9) 0.0189(9) 0.0191(9) -0.0015(7) 0.0070(7) 0.0029(7)
C14 0.0167(9) 0.0256(10) 0.0232(10) -0.0036(7) 0.0001(7) 0.0010(7)
C15 0.0178(9) 0.0220(9) 0.0214(9) -0.0041(7) 0.0013(7) -0.0037(7)
N21 0.0171(8) 0.0187(7) 0.0186(8) -0.0019(6) 0.0031(6) -0.0017(6)
N22 0.0153(7) 0.0155(7) 0.0162(7) -0.0018(6) 0.0049(6) -0.0012(6)
N23 0.0219(8) 0.0303(9) 0.0186(8) -0.0062(7) 0.0078(7) -0.0075(7)
N24 0.0162(8) 0.0210(8) 0.0190(8) -0.0034(6) 0.0031(6) -0.0039(6)
N25 0.0246(9) 0.0249(9) 0.0166(8) -0.0038(6) 0.0040(7) -0.0083(7)
C21 0.0216(9) 0.0164(8) 0.0172(9) -0.0035(7) 0.0046(7) -0.0021(7)
C22 0.0204(9) 0.0153(8) 0.0194(9) -0.0004(7) 0.0042(7) 0.0014(7)
C23 0.0159(8) 0.0124(8) 0.0193(9) 0.0001(6) 0.0008(7) 0.0026(6)
C24 0.0223(9) 0.0117(8) 0.0175(9) -0.0018(6) 0.0027(7) 0.0002(6)

loop_
_atom_type_symbol
_atom_type_description
_atom_type_scat_dispersion_real
_atom_type_scat_dispersion_imag
_atom_type_scat_source
C C 0.0033 0.0016 'International Tables Vol C Tables 4.2.6.8 and 6.1.1.4'
H H 0.0000 0.0000 'International Tables Vol C Tables 4.2.6.8 and 6.1.1.4'
Cl Cl 0.1484 0.1585 'International Tables Vol C Tables 4.2.6.8 and 6.1.1.4'
N N 0.0061 0.0033 'International Tables Vol C Tables 4.2.6.8 and 6.1.1.4'
O O 0.0106 0.0060 'International Tables Vol C Tables 4.2.6.8 and 6.1.1.4'

loop_
_exptl_crystal_face_index_h
_exptl_crystal_face_index_k
_exptl_crystal_face_index_l
_exptl_crystal_face_perp_dist
-4 -37 4 0.1371
6 -24 6 0.2535
10 21 -1 0.1501
7 33 -3 0.1096
-2 34 -6 0.1756
-10 -22 1 0.1596
-1 5 11 0.0596
4 -22 -9 0.1027
1 -1 -11 0.0791
-2 11 11 0.0547

loop_
_geom_angle_atom_site_label_1
_geom_angle_atom_site_label_2
_geom_angle_atom_site_label_3
_geom_angle
N2 N1 C8 111.38(14)
N2 N1 C9 120.72(14)
C8 N1 C9 126.03(15)
C2 N2 N1 106.74(14)
O2 C1 C2 115.37(16)
O1 C1 O2 125.15(17)
O1 C1 C2 119.47(16)
N2 C2 C1 122.19(16)
N2 C2 C3 110.51(15)
C3 C2 C1 127.30(16)
C4 C3 C2 136.11(17)
C4 C3 C8 119.24(16)
C8 C3 C2 104.63(15)
C3 C4 H4 120.8
C5 C4 C3 118.50(17)
C5 C4 H4 120.8
C4 C5 H5 119.4
C4 C5 C6 121.20(17)
C6 C5 H5 119.4
C5 C6 H6 119.1
C7 C6 C5 121.87(17)
C7 C6 H6 119.1
C6 C7 H7 121.8
C6 C7 C8 116.31(17)
C8 C7 H7 121.8
N1 C8 C3 106.68(15)
N1 C8 C7 130.44(16)
C3 C8 C7 122.88(16)
N1 C9 H9A 109.4
N1 C9 H9B 109.4
N1 C9 C10 111.11(14)
H9A C9 H9B 108.0
C10 C9 H9A 109.4
C10 C9 H9B 109.4
C11 C10 C9 124.06(16)
C11 C10 C15 117.21(17)
C15 C10 C9 118.72(16)
C10 C11 Cl1 120.58(15)
C12 C11 Cl1 117.10(14)
C12 C11 C10 122.32(17)
C11 C12 H12 120.9
C13 C12 C11 118.19(17)
C13 C12 H12 120.9
C12 C13 Cl2 119.06(15)
C12 C13 C14 121.65(18)
C14 C13 Cl2 119.29(15)
C13 C14 H14 120.7
C15 C14 C13 118.65(18)
C15 C14 H14 120.7
C10 C15 H15 119.0
C14 C15 C10 121.97(18)
C14 C15 H15 119.0
C23 N21 C22 117.61(16)
C23 N22 H22 118.1(16)
C23 N22 C24 120.63(16)
C24 N22 H22 120.8(17)
H23A N23 H23B 121(2)
C22 N23 H23A 119.9(17)
C22 N23 H23B 118.8(17)
H24A N24 H24B 114(2)
C23 N24 H24A 120.7(15)
C23 N24 H24B 120.3(19)
H25A N25 H25B 119(3)
C24 N25 H25A 116.7(18)
C24 N25 H25B 115(2)
C22 C21 H21 120.9
C24 C21 H21 120.9
C24 C21 C22 118.17(17)
N21 C22 C21 122.01(17)
N23 C22 N21 116.02(17)
N23 C22 C21 121.97(17)
N21 C23 N22 122.62(17)
N21 C23 N24 121.10(17)
N24 C23 N22 116.28(17)
N22 C24 C21 118.68(17)
N25 C24 N22 116.57(17)
N25 C24 C21 124.74(17)

loop_
_geom_bond_atom_site_label_1
_geom_bond_atom_site_label_2
_geom_bond_distance
Cl1 C11 1.7472(19)
Cl2 C13 1.744(2)
O2 C1 1.261(2)
O1 C1 1.254(2)
N1 N2 1.363(2)
N1 C8 1.369(2)
N1 C9 1.458(2)
N2 C2 1.330(2)
C1 C2 1.503(2)
C2 C3 1.433(2)
C3 C4 1.402(2)
C3 C8 1.406(2)
C4 H4 0.9500
C4 C5 1.380(3)
C5 H5 0.9500
C5 C6 1.413(3)
C6 H6 0.9500
C6 C7 1.377(3)
C7 H7 0.9500
C7 C8 1.407(2)
C9 H9A 0.9900
C9 H9B 0.9900
C9 C10 1.520(2)
C10 C11 1.394(3)
C10 C15 1.398(3)
C11 C12 1.393(3)
C12 H12 0.9500
C12 C13 1.382(3)
C13 C14 1.390(3)
C14 H14 0.9500
C14 C15 1.385(3)
C15 H15 0.9500
N21 C22 1.367(2)
N21 C23 1.325(2)
N22 H22 0.87(3)
N22 C23 1.364(2)
N22 C24 1.369(2)
N23 H23A 0.91(3)
N23 H23B 0.88(3)
N23 C22 1.337(2)
N24 H24A 0.88(2)
N24 H24B 0.83(3)
N24 C23 1.342(2)
N25 H25A 0.90(3)
N25 H25B 0.88(3)
N25 C24 1.349(2)
C21 H21 0.9500
C21 C22 1.404(3)
C21 C24 1.374(3)

loop_
_geom_hbond_atom_site_label_D
_geom_hbond_atom_site_label_H
_geom_hbond_atom_site_label_A
_geom_hbond_distance_DH
_geom_hbond_distance_HA
_geom_hbond_distance_DA
_geom_hbond_angle_DHA
_geom_hbond_site_symmetry_A
C9 H9A Cl1 0.99 2.61 3.1451(18) 114.1 .
N22 H22 O1 0.87(3) 1.83(3) 2.663(2) 161(2) 1_655
N23 H23A N21 0.91(3) 2.04(3) 2.942(2) 174(2) 3_666
N23 H23B O2 0.88(3) 2.42(3) 2.997(2) 124(2) 1_556
N24 H24A O1 0.88(2) 2.27(2) 2.987(2) 138(2) 1_655
N24 H24B O2 0.83(3) 2.11(3) 2.932(2) 167(3) 3_665
N25 H25A N2 0.90(3) 2.11(3) 2.986(2) 167(2) 1_655
N25 H25B O2 0.88(3) 2.11(3) 2.927(2) 154(3) 1_656

loop_
_exptl_oxdiff_crystal_face_indexfrac_h
_exptl_oxdiff_crystal_face_indexfrac_k
_exptl_oxdiff_crystal_face_indexfrac_l
_exptl_oxdiff_crystal_face_x
_exptl_oxdiff_crystal_face_y
_exptl_oxdiff_crystal_face_z
-4.4949 -37.0510 4.4985 0.1590 0.7220 0.6701
6.0230 -24.0493 5.9848 -0.0760 -0.2446 0.9576
9.5112 21.0183 -0.5108 -0.2528 -0.9569 0.0063
7.0019 33.0402 -3.0035 -0.2030 -0.8822 -0.4236
-1.5186 34.0594 -6.4903 -0.0608 -0.2032 -0.9712
-9.5114 -22.0190 0.5103 0.2438 0.9705 0.0092
-1.4648 4.9450 10.5215 0.8103 -0.2062 0.4948
3.9699 -21.9648 -9.0327 -0.9721 0.2231 -0.0476
0.9632 -0.9395 -11.0193 -0.7858 0.1994 -0.6055
-2.4649 10.9491 10.5265 0.9078 -0.2161 0.3642
